data_7054275
loop_
_publ_author_name
'Collins, Carleton G.'
'Johnson, Andrew T.'
'Connell, Richard D.'
'Nelson, Ruth A.'
'Murgu, Ivan'
'Oliver, Allen G.'
'Smith, Bradley D.'

_publ_section_title
;
 Effect of 1,3-adamantane bridging units within the surrounding macrocycle
 of squaraine rotaxanes
;
_journal_issue 8
_journal_name_full 'New Journal of Chemistry'
_journal_page_first 3992
_journal_paper_doi 10.1039/C4NJ00726C
_journal_volume 38
_journal_year 2014
_chemical_formula_moiety 'C56 H56 N4 O4, C44 H36 N2 O2, C H Cl3, 2(H2 O)'
_chemical_formula_sum 'C101 H97 Cl3 N6 O8'
_chemical_formula_weight 1629.20
_chemical_name_systematic
; 
 ? 
;
_space_group_IT_number 2
_symmetry_cell_setting triclinic
_symmetry_space_group_name_Hall '-P 1'
_symmetry_space_group_name_H-M 'P -1'
_atom_sites_solution_hydrogens geom
_atom_sites_solution_primary direct
_atom_sites_solution_secondary difmap
_audit_creation_method SHELXL-97
_cell_angle_alpha 100.460(8)
_cell_angle_beta 99.693(9)
_cell_angle_gamma 107.086(6)
_cell_formula_units_Z 1
_cell_length_a 11.1735(15)
_cell_length_b 11.7304(13)
_cell_length_c 17.822(3)
_cell_measurement_reflns_used 2381
_cell_measurement_temperature 150(2)
_cell_measurement_theta_max 22.11
_cell_measurement_theta_min 2.42
_cell_volume 2133.8(5)
_computing_cell_refinement 'Bruker SAINT v7.68A'
_computing_data_collection 'Bruker APEX-II v2010-3'
_computing_data_reduction 'Bruker SAINT v7.68A'
_computing_structure_refinement 'SHELXL-97 (Sheldrick, 2008)'
_computing_structure_solution 'SHELXS-97 (Sheldrick, 2008)'
_diffrn_ambient_temperature 150(2)
_diffrn_detector_area_resol_mean 8.33
_diffrn_measured_fraction_theta_full 0.975
_diffrn_measured_fraction_theta_max 0.975
_diffrn_measurement_device_type 'Bruker APEX-II'
_diffrn_measurement_method 'combination of \w and \f-scans '
_diffrn_radiation_monochromator 'channel-cut Si-<111> crystal'
_diffrn_radiation_source synchrotron
_diffrn_radiation_type synchrotron
_diffrn_radiation_wavelength 0.77490
_diffrn_reflns_av_R_equivalents 0.1228
_diffrn_reflns_av_sigmaI/netI 0.1019
_diffrn_reflns_limit_h_max 11
_diffrn_reflns_limit_h_min -11
_diffrn_reflns_limit_k_max 12
_diffrn_reflns_limit_k_min -12
_diffrn_reflns_limit_l_max 18
_diffrn_reflns_limit_l_min -18
_diffrn_reflns_number 25755
_diffrn_reflns_theta_full 24.07
_diffrn_reflns_theta_max 24.07
_diffrn_reflns_theta_min 2.04
_exptl_absorpt_coefficient_mu 0.176
_exptl_absorpt_correction_T_max 0.7458
_exptl_absorpt_correction_T_min 0.5875
_exptl_absorpt_correction_type multi-scan
_exptl_absorpt_process_details 'SADABS, Sheldrick, 2008'
_exptl_crystal_colour turquoise
_exptl_crystal_density_diffrn 1.268
_exptl_crystal_density_method 'not measured'
_exptl_crystal_description blade
_exptl_crystal_F_000 860
_exptl_crystal_size_max 0.08
_exptl_crystal_size_mid 0.03
_exptl_crystal_size_min 0.005
_refine_diff_density_max 1.072
_refine_diff_density_min -0.359
_refine_diff_density_rms 0.119
_refine_ls_extinction_coef 0.043(6)
_refine_ls_extinction_expression Fc^*^=kFc[1+0.001xFc^2^\l^3^/sin(2\q)]^-1/4^
_refine_ls_extinction_method SHELXL
_refine_ls_goodness_of_fit_ref 1.087
_refine_ls_hydrogen_treatment constr
_refine_ls_matrix_type full
_refine_ls_number_parameters 551
_refine_ls_number_reflns 5094
_refine_ls_number_restraints 0
_refine_ls_restrained_S_all 1.087
_refine_ls_R_factor_all 0.1785
_refine_ls_R_factor_gt 0.1220
_refine_ls_shift/su_max 0.014
_refine_ls_shift/su_mean 0.002
_refine_ls_structure_factor_coef Fsqd
_refine_ls_weighting_details 'calc w=1/[\s^2^(Fo^2^)+(0.1646P)^2^+6.0562P] where P=(Fo^2^+2Fc^2^)/3'
_refine_ls_weighting_scheme calc
_refine_ls_wR_factor_gt 0.3117
_refine_ls_wR_factor_ref 0.3490
_reflns_number_gt 3094
_reflns_number_total 5094
_reflns_threshold_expression >2sigma(I)
_cod_data_source_file c4nj00726c3.cif
_cod_data_source_block nd041b
_cod_depositor_comments 'Adding full bibliography for 7054275.cif.'
_cod_original_cell_volume 2133.7(5)
_cod_original_sg_symbol_H-M P-1
_cod_database_code 7054275

loop_
_symmetry_equiv_pos_as_xyz
'x, y, z'
'-x, -y, -z'

loop_
_atom_site_label
_atom_site_type_symbol
_atom_site_fract_x
_atom_site_fract_y
_atom_site_fract_z
_atom_site_U_iso_or_equiv
_atom_site_adp_type
_atom_site_occupancy
_atom_site_symmetry_multiplicity
_atom_site_calc_flag
_atom_site_refinement_flags
O1 O -0.0348(5) -0.1187(5) 0.0863(3) 0.0513(15) Uani 1 1 d .
N1 N 0.4282(6) 0.4614(6) 0.2804(5) 0.059(2) Uani 1 1 d .
C1 C -0.0164(7) -0.0548(7) 0.0385(5) 0.042(2) Uani 1 1 d .
C2 C 0.0677(7) 0.0706(7) 0.0433(5) 0.046(2) Uani 1 1 d .
C3 C 0.1603(7) 0.1680(7) 0.1027(5) 0.042(2) Uani 1 1 d .
C4 C 0.1954(7) 0.1571(7) 0.1793(5) 0.046(2) Uani 1 1 d .
H4A H 0.1574 0.0809 0.1913 0.056 Uiso 1 1 calc R
C5 C 0.2814(7) 0.2507(8) 0.2371(5) 0.051(2) Uani 1 1 d .
H5A H 0.3015 0.2390 0.2885 0.061 Uiso 1 1 calc R
C6 C 0.3423(7) 0.3667(8) 0.2223(6) 0.051(2) Uani 1 1 d .
C7 C 0.3110(7) 0.3791(8) 0.1451(6) 0.054(2) Uani 1 1 d .
H7A H 0.3513 0.4546 0.1329 0.064 Uiso 1 1 calc R
C8 C 0.2216(7) 0.2821(7) 0.0864(5) 0.050(2) Uani 1 1 d .
H8A H 0.2012 0.2924 0.0346 0.060 Uiso 1 1 calc R
C9 C 0.4624(8) 0.4484(9) 0.3594(6) 0.069(3) Uani 1 1 d .
H9A H 0.5381 0.5202 0.3899 0.082 Uiso 1 1 calc R
H9B H 0.4872 0.3738 0.3577 0.082 Uiso 1 1 calc R
C10 C 0.3526(9) 0.4390(8) 0.4006(6) 0.067(3) Uani 1 1 d .
C11 C 0.2690(12) 0.5051(10) 0.3875(8) 0.108(4) Uani 1 1 d .
H11A H 0.2797 0.5587 0.3533 0.129 Uiso 1 1 calc R
C12 C 0.1706(15) 0.4900(14) 0.4261(10) 0.154(7) Uani 1 1 d .
H12A H 0.1140 0.5358 0.4185 0.185 Uiso 1 1 calc R
C13 C 0.1508(13) 0.4126(13) 0.4744(8) 0.117(5) Uani 1 1 d .
H13A H 0.0827 0.4063 0.5006 0.140 Uiso 1 1 calc R
C14 C 0.2272(10) 0.3453(10) 0.4850(6) 0.084(3) Uani 1 1 d .
H14A H 0.2122 0.2892 0.5175 0.101 Uiso 1 1 calc R
C15 C 0.3290(10) 0.3582(9) 0.4481(6) 0.073(3) Uani 1 1 d .
H15A H 0.3834 0.3104 0.4557 0.088 Uiso 1 1 calc R
C16 C 0.4923(8) 0.5793(8) 0.2628(6) 0.070(3) Uani 1 1 d .
H16A H 0.5412 0.6407 0.3127 0.084 Uiso 1 1 calc R
H16B H 0.4258 0.6093 0.2373 0.084 Uiso 1 1 calc R
C17 C 0.5843(7) 0.5692(7) 0.2092(6) 0.063(3) Uani 1 1 d .
C18 C 0.6517(8) 0.4885(8) 0.2114(6) 0.070(3) Uani 1 1 d .
H18A H 0.6413 0.4365 0.2467 0.084 Uiso 1 1 calc R
C19 C 0.7352(8) 0.4824(8) 0.1621(7) 0.075(3) Uani 1 1 d .
H19A H 0.7804 0.4254 0.1634 0.090 Uiso 1 1 calc R
C20 C 0.7526(9) 0.5585(9) 0.1116(7) 0.084(3) Uani 1 1 d .
H20A H 0.8069 0.5532 0.0763 0.100 Uiso 1 1 calc R
C21 C 0.6890(9) 0.6422(9) 0.1138(7) 0.088(4) Uani 1 1 d .
H21A H 0.7056 0.7002 0.0827 0.106 Uiso 1 1 calc R
C22 C 0.6024(9) 0.6452(9) 0.1593(7) 0.081(3) Uani 1 1 d .
H22A H 0.5548 0.7000 0.1562 0.097 Uiso 1 1 calc R
O2 O 0.2923(9) -0.2610(8) 0.2436(4) 0.116(3) Uani 1 1 d .
O3 O -0.2197(7) -0.0215(7) 0.3236(4) 0.091(2) Uani 1 1 d .
N2 N 0.1813(6) -0.1970(6) 0.1537(4) 0.0548(19) Uani 1 1 d .
H2A H 0.1206 -0.1656 0.1406 0.066 Uiso 1 1 calc R
N3 N -0.1578(6) -0.0222(6) 0.2109(4) 0.0550(19) Uani 1 1 d .
H3A H -0.1081 -0.0412 0.1809 0.066 Uiso 1 1 calc R
C23 C 0.2571(8) -0.2242(9) 0.0964(5) 0.061(2) Uani 1 1 d .
H23A H 0.2312 -0.3145 0.0766 0.074 Uiso 1 1 calc R
H23B H 0.3495 -0.1935 0.1236 0.074 Uiso 1 1 calc R
C24 C 0.2025(9) -0.2186(8) 0.2237(6) 0.065(3) Uani 1 1 d .
C25 C 0.1326(9) -0.1818(8) 0.2832(5) 0.062(2) Uani 1 1 d .
C26 C 0.0243(8) -0.1355(8) 0.2498(5) 0.055(2) Uani 1 1 d .
H26A H 0.0611 -0.0655 0.2273 0.066 Uiso 1 1 calc R
H26B H -0.0400 -0.2022 0.2068 0.066 Uiso 1 1 calc R
C27 C -0.0428(8) -0.0948(8) 0.3121(5) 0.057(2) Uani 1 1 d .
C28 C 0.0691(12) -0.2923(10) 0.3142(7) 0.092(4) Uani 1 1 d .
H28A H 0.0092 -0.3595 0.2698 0.111 Uiso 1 1 calc R
H28B H 0.1362 -0.3225 0.3386 0.111 Uiso 1 1 calc R
C29 C -0.0031(15) -0.2593(14) 0.3731(9) 0.109(5) Uani 1 1 d .
H29A H -0.0450 -0.3343 0.3907 0.131 Uiso 1 1 calc R
C30 C -0.1040(10) -0.2085(9) 0.3425(7) 0.080(3) Uani 1 1 d .
H30A H -0.1456 -0.1848 0.3849 0.097 Uiso 1 1 calc R
H30B H -0.1711 -0.2722 0.2993 0.097 Uiso 1 1 calc R
C31 C 0.2274(10) -0.0794(12) 0.3515(7) 0.097(4) Uani 1 1 d .
H31A H 0.2631 -0.0050 0.3327 0.116 Uiso 1 1 calc R
H31B H 0.2997 -0.1059 0.3728 0.116 Uiso 1 1 calc R
C32 C 0.1578(11) -0.0485(15) 0.4177(8) 0.124(6) Uani 1 1 d .
H32A H 0.2212 0.0145 0.4638 0.149 Uiso 1 1 calc R
C33 C 0.0929(18) -0.164(2) 0.4428(10) 0.136(6) Uani 1 1 d .
H33A H 0.1588 -0.1980 0.4647 0.163 Uiso 1 1 calc R
H33B H 0.0483 -0.1439 0.4842 0.163 Uiso 1 1 calc R
C34 C 0.0550(10) 0.0063(10) 0.3802(7) 0.101(4) Uani 1 1 d .
H34A H 0.0109 0.0339 0.4200 0.121 Uiso 1 1 calc R
H34B H 0.0982 0.0779 0.3608 0.121 Uiso 1 1 calc R
C35 C -0.1483(9) -0.0456(8) 0.2815(6) 0.063(3) Uani 1 1 d .
C36 C -0.2519(9) 0.0358(9) 0.1829(6) 0.067(3) Uani 1 1 d .
H36A H -0.2427 0.1084 0.2246 0.080 Uiso 1 1 calc R
H36B H -0.3399 -0.0232 0.1742 0.080 Uiso 1 1 calc R
C37 C -0.2377(8) 0.0753(8) 0.1095(6) 0.055(2) Uani 1 1 d .
C38 C -0.1514(7) 0.1931(8) 0.1131(5) 0.048(2) Uani 1 1 d .
C39 C -0.0622(9) 0.2692(9) 0.1834(6) 0.062(3) Uani 1 1 d .
H39A H -0.0592 0.2404 0.2300 0.074 Uiso 1 1 calc R
C40 C 0.0195(8) 0.3827(9) 0.1858(6) 0.065(3) Uani 1 1 d .
H40A H 0.0775 0.4322 0.2338 0.078 Uiso 1 1 calc R
C41 C 0.0183(8) 0.4268(8) 0.1178(7) 0.059(2) Uani 1 1 d .
H41A H 0.0757 0.5058 0.1198 0.071 Uiso 1 1 calc R
C42 C -0.0629(8) 0.3585(8) 0.0507(6) 0.052(2) Uani 1 1 d .
H42A H -0.0608 0.3906 0.0055 0.062 Uiso 1 1 calc R
C43 C -0.1534(7) 0.2393(7) 0.0424(6) 0.050(2) Uani 1 1 d .
C44 C -0.2400(7) 0.1678(8) -0.0282(5) 0.047(2) Uani 1 1 d .
C45 C -0.3171(7) 0.0470(8) -0.0320(6) 0.050(2) Uani 1 1 d .
C46 C -0.3997(9) -0.0306(9) -0.1028(6) 0.066(3) Uani 1 1 d .
H46A H -0.4024 -0.0005 -0.1489 0.079 Uiso 1 1 calc R
C47 C -0.4781(9) -0.1508(10) -0.1082(8) 0.080(3) Uani 1 1 d .
H47A H -0.5324 -0.2019 -0.1570 0.096 Uiso 1 1 calc R
C48 C -0.4744(11) -0.1937(11) -0.0402(9) 0.083(3) Uani 1 1 d .
H48A H -0.5271 -0.2751 -0.0431 0.100 Uiso 1 1 calc R
C49 C -0.3977(10) -0.1223(9) 0.0303(8) 0.073(3) Uani 1 1 d .
H49A H -0.3982 -0.1537 0.0758 0.088 Uiso 1 1 calc R
C50 C -0.3154(8) 0.0010(7) 0.0362(6) 0.050(2) Uani 1 1 d .
C1S C 0.3511(17) 0.824(2) 0.6188(13) 0.090(7) Uani 0.50 1 d P
H1SA H 0.3160 0.8932 0.6221 0.108 Uiso 0.50 1 calc PR
Cl1 Cl 0.4644(5) 0.8652(6) 0.6968(3) 0.0845(17) Uani 0.50 1 d P
Cl2 Cl 0.4212(7) 0.8248(10) 0.5323(3) 0.154(4) Uani 0.50 1 d P
Cl3 Cl 0.2222(8) 0.6986(6) 0.6156(5) 0.133(3) Uani 0.50 1 d P
O1S O -0.4496(11) -0.1368(9) 0.3744(8) 0.196(6) Uani 1 1 d .

loop_
_atom_site_aniso_label
_atom_site_aniso_U_11
_atom_site_aniso_U_22
_atom_site_aniso_U_33
_atom_site_aniso_U_23
_atom_site_aniso_U_13
_atom_site_aniso_U_12
O1 0.046(3) 0.055(3) 0.067(4) 0.026(3) 0.025(3) 0.024(3)
N1 0.039(4) 0.051(5) 0.079(6) 0.007(4) 0.024(4) 0.003(4)
C1 0.038(4) 0.054(5) 0.055(6) 0.028(5) 0.023(4) 0.030(4)
C2 0.030(4) 0.049(5) 0.075(7) 0.027(5) 0.023(4) 0.023(4)
C3 0.030(4) 0.038(5) 0.058(6) 0.007(4) 0.014(4) 0.011(4)
C4 0.033(4) 0.046(5) 0.060(6) 0.014(5) 0.011(4) 0.013(4)
C5 0.043(5) 0.054(6) 0.064(6) 0.016(5) 0.022(5) 0.022(4)
C6 0.032(4) 0.055(6) 0.070(7) 0.012(5) 0.017(4) 0.020(4)
C7 0.035(5) 0.048(5) 0.084(7) 0.021(5) 0.026(5) 0.013(4)
C8 0.043(5) 0.052(5) 0.070(6) 0.024(5) 0.029(5) 0.024(4)
C9 0.047(5) 0.069(6) 0.076(7) -0.003(5) 0.014(5) 0.011(5)
C10 0.067(6) 0.059(6) 0.078(7) 0.013(5) 0.030(5) 0.018(5)
C11 0.137(10) 0.093(8) 0.164(12) 0.077(9) 0.104(10) 0.076(8)
C12 0.193(15) 0.189(15) 0.234(17) 0.159(15) 0.175(15) 0.154(13)
C13 0.133(11) 0.148(12) 0.145(12) 0.096(10) 0.098(10) 0.085(10)
C14 0.087(7) 0.093(8) 0.086(8) 0.038(6) 0.030(6) 0.035(7)
C15 0.082(7) 0.081(7) 0.064(7) 0.019(6) 0.013(6) 0.040(6)
C16 0.040(5) 0.046(5) 0.110(8) -0.001(5) 0.024(5) 0.005(4)
C17 0.035(4) 0.042(5) 0.115(8) 0.012(5) 0.038(5) 0.010(4)
C18 0.047(5) 0.061(6) 0.117(8) 0.026(6) 0.042(6) 0.025(5)
C19 0.054(6) 0.058(6) 0.131(9) 0.031(6) 0.040(6) 0.031(5)
C20 0.063(6) 0.071(7) 0.143(10) 0.038(7) 0.062(7) 0.033(5)
C21 0.075(7) 0.071(7) 0.151(11) 0.052(7) 0.062(7) 0.036(6)
C22 0.057(6) 0.063(6) 0.143(10) 0.035(7) 0.057(7) 0.028(5)
O2 0.166(8) 0.180(8) 0.084(5) 0.061(5) 0.054(5) 0.146(7)
O3 0.121(6) 0.115(6) 0.100(5) 0.064(5) 0.077(5) 0.082(5)
N2 0.064(4) 0.068(5) 0.056(5) 0.028(4) 0.025(4) 0.045(4)
N3 0.051(4) 0.057(4) 0.077(5) 0.029(4) 0.035(4) 0.030(4)
C23 0.058(5) 0.078(6) 0.067(6) 0.019(5) 0.022(5) 0.045(5)
C24 0.074(6) 0.072(6) 0.072(7) 0.025(5) 0.020(5) 0.053(5)
C25 0.083(6) 0.072(6) 0.056(6) 0.030(5) 0.025(5) 0.050(6)
C26 0.069(5) 0.050(5) 0.066(6) 0.028(5) 0.026(5) 0.034(4)
C27 0.065(6) 0.065(6) 0.060(6) 0.025(5) 0.032(5) 0.036(5)
C28 0.138(10) 0.107(9) 0.091(8) 0.058(7) 0.056(8) 0.091(8)
C29 0.157(12) 0.144(12) 0.097(10) 0.082(10) 0.068(10) 0.101(11)
C30 0.096(7) 0.089(7) 0.098(8) 0.059(7) 0.052(7) 0.054(6)
C31 0.072(7) 0.131(10) 0.090(8) 0.000(8) 0.017(6) 0.054(7)
C32 0.071(8) 0.164(14) 0.106(11) -0.051(10) -0.001(7) 0.056(9)
C33 0.158(15) 0.23(2) 0.108(12) 0.092(14) 0.074(12) 0.136(15)
C34 0.084(8) 0.084(8) 0.122(10) -0.027(7) 0.049(7) 0.027(7)
C35 0.084(6) 0.061(6) 0.078(7) 0.036(5) 0.055(6) 0.043(5)
C36 0.067(6) 0.080(6) 0.091(7) 0.049(6) 0.046(5) 0.049(5)
C37 0.051(5) 0.061(6) 0.083(7) 0.031(6) 0.041(5) 0.039(5)
C38 0.042(5) 0.058(6) 0.066(6) 0.029(5) 0.030(5) 0.032(4)
C39 0.067(6) 0.065(6) 0.077(7) 0.025(6) 0.033(6) 0.044(6)
C40 0.053(5) 0.065(7) 0.077(7) -0.004(6) 0.014(5) 0.034(5)
C41 0.046(5) 0.049(6) 0.092(8) 0.017(6) 0.027(6) 0.024(5)
C42 0.043(5) 0.053(6) 0.070(7) 0.020(5) 0.027(5) 0.022(4)
C43 0.042(5) 0.051(5) 0.076(7) 0.022(5) 0.033(5) 0.028(4)
C44 0.043(5) 0.055(6) 0.061(6) 0.021(5) 0.027(5) 0.033(4)
C45 0.034(4) 0.048(5) 0.074(7) 0.006(5) 0.021(5) 0.024(4)
C46 0.053(5) 0.072(7) 0.092(8) 0.019(6) 0.035(6) 0.042(5)
C47 0.043(5) 0.074(8) 0.121(10) -0.006(7) 0.027(6) 0.030(5)
C48 0.062(7) 0.088(8) 0.134(11) 0.041(9) 0.059(8) 0.046(7)
C49 0.064(6) 0.069(7) 0.118(10) 0.040(7) 0.059(7) 0.037(6)
C50 0.048(5) 0.047(5) 0.071(7) 0.023(5) 0.029(5) 0.025(4)
C1S 0.043(10) 0.107(16) 0.111(18) -0.029(13) 0.022(11) 0.042(11)
Cl1 0.074(3) 0.131(5) 0.072(3) 0.025(3) 0.024(3) 0.065(3)
Cl2 0.146(6) 0.328(11) 0.042(3) 0.012(5) 0.004(3) 0.191(8)
Cl3 0.130(6) 0.092(5) 0.136(6) -0.008(4) 0.004(5) 0.013(4)
O1S 0.145(9) 0.125(8) 0.261(14) -0.044(9) 0.115(10) -0.019(7)

loop_
_atom_type_symbol
_atom_type_description
_atom_type_scat_dispersion_real
_atom_type_scat_dispersion_imag
_atom_type_scat_source
C C 0.0040 0.0020 'International Tables Vol C Tables 4.2.6.8 and 6.1.1.4'
H H 0.0000 0.0000 'International Tables Vol C Tables 4.2.6.8 and 6.1.1.4'
N N 0.0076 0.0040 'International Tables Vol C Tables 4.2.6.8 and 6.1.1.4'
O O 0.0133 0.0073 'International Tables Vol C Tables 4.2.6.8 and 6.1.1.4'
Cl Cl 0.1704 0.1889 'International Tables Vol C Tables 4.2.6.8 and 6.1.1.4'

loop_
_geom_angle_atom_site_label_1
_geom_angle_atom_site_label_2
_geom_angle_atom_site_label_3
_geom_angle
_geom_angle_site_symmetry_1
_geom_angle_site_symmetry_3
C6 N1 C9 121.5(7) . .
C6 N1 C16 120.1(8) . .
C9 N1 C16 118.4(8) . .
O1 C1 C2 135.4(7) . 2
O1 C1 C2 134.4(8) . .
C2 C1 C2 90.2(7) 2 .
C3 C2 C1 134.1(7) . 2
C3 C2 C1 136.1(8) . .
C1 C2 C1 89.8(7) 2 .
C4 C3 C2 122.1(7) . .
C4 C3 C8 117.2(8) . .
C2 C3 C8 120.7(8) . .
C5 C4 C3 122.6(7) . .
C4 C5 C6 121.1(8) . .
N1 C6 C7 121.2(8) . .
N1 C6 C5 121.4(8) . .
C7 C6 C5 117.4(8) . .
C8 C7 C6 120.8(8) . .
C7 C8 C3 120.9(8) . .
N1 C9 C10 112.3(8) . .
C15 C10 C11 118.7(9) . .
C15 C10 C9 120.0(9) . .
C11 C10 C9 121.1(9) . .
C12 C11 C10 117.7(10) . .
C13 C12 C11 122.9(11) . .
C14 C13 C12 120.0(11) . .
C13 C14 C15 119.3(10) . .
C10 C15 C14 121.4(9) . .
N1 C16 C17 113.0(7) . .
C22 C17 C18 119.2(8) . .
C22 C17 C16 118.9(8) . .
C18 C17 C16 121.9(9) . .
C17 C18 C19 120.3(9) . .
C20 C19 C18 120.4(8) . .
C21 C20 C19 117.7(9) . .
C22 C21 C20 122.3(10) . .
C21 C22 C17 119.9(9) . .
C24 N2 C23 121.6(6) . .
C35 N3 C36 120.0(7) . .
N2 C23 C44 113.3(6) . 2
O2 C24 N2 119.3(8) . .
O2 C24 C25 119.3(8) . .
N2 C24 C25 121.0(7) . .
C24 C25 C31 109.7(8) . .
C24 C25 C28 109.9(7) . .
C31 C25 C28 109.2(9) . .
C24 C25 C26 113.2(7) . .
C31 C25 C26 108.1(7) . .
C28 C25 C26 106.6(8) . .
C27 C26 C25 112.3(7) . .
C35 C27 C26 113.7(7) . .
C35 C27 C34 107.7(7) . .
C26 C27 C34 110.3(7) . .
C35 C27 C30 108.5(7) . .
C26 C27 C30 107.2(7) . .
C34 C27 C30 109.4(8) . .
C29 C28 C25 111.4(8) . .
C28 C29 C30 113.5(10) . .
C28 C29 C33 107.9(12) . .
C30 C29 C33 108.9(11) . .
C29 C30 C27 110.0(9) . .
C25 C31 C32 110.1(9) . .
C33 C32 C31 110.3(11) . .
C33 C32 C34 111.2(10) . .
C31 C32 C34 105.3(12) . .
C29 C33 C32 109.9(12) . .
C27 C34 C32 108.0(8) . .
O3 C35 N3 120.5(8) . .
O3 C35 C27 120.4(8) . .
N3 C35 C27 119.0(7) . .
N3 C36 C37 114.2(6) . .
C50 C37 C38 119.1(8) . .
C50 C37 C36 120.9(8) . .
C38 C37 C36 119.8(9) . .
C37 C38 C39 122.5(8) . .
C37 C38 C43 119.4(9) . .
C39 C38 C43 118.1(8) . .
C40 C39 C38 121.6(9) . .
C39 C40 C41 120.4(9) . .
C42 C41 C40 120.1(9) . .
C41 C42 C43 123.8(9) . .
C44 C43 C42 123.8(8) . .
C44 C43 C38 120.2(7) . .
C42 C43 C38 116.1(9) . .
C43 C44 C45 119.3(8) . .
C43 C44 C23 119.5(8) . 2
C45 C44 C23 121.1(8) . 2
C46 C45 C44 121.2(9) . .
C46 C45 C50 118.0(8) . .
C44 C45 C50 120.8(8) . .
C47 C46 C45 122.5(10) . .
C48 C47 C46 118.3(11) . .
C49 C48 C47 121.9(11) . .
C48 C49 C50 120.2(11) . .
C37 C50 C45 120.7(8) . .
C37 C50 C49 120.1(9) . .
C45 C50 C49 119.2(10) . .
Cl1 C1S Cl3 114.5(15) . .
Cl1 C1S Cl2 109.5(9) . .
Cl3 C1S Cl2 118.3(12) . .
C5 C4 H4A 118.7 . .
C3 C4 H4A 118.7 . .
C4 C5 H5A 119.5 . .
C6 C5 H5A 119.5 . .
C8 C7 H7A 119.6 . .
C6 C7 H7A 119.6 . .
C7 C8 H8A 119.5 . .
C3 C8 H8A 119.6 . .
N1 C9 H9A 109.1 . .
C10 C9 H9A 109.1 . .
N1 C9 H9B 109.1 . .
C10 C9 H9B 109.1 . .
H9A C9 H9B 107.9 . .
C12 C11 H11A 121.2 . .
C10 C11 H11A 121.2 . .
C13 C12 H12A 118.6 . .
C11 C12 H12A 118.6 . .
C14 C13 H13A 120.0 . .
C12 C13 H13A 120.0 . .
C13 C14 H14A 120.3 . .
C15 C14 H14A 120.3 . .
C10 C15 H15A 119.3 . .
C14 C15 H15A 119.3 . .
N1 C16 H16A 109.0 . .
C17 C16 H16A 109.0 . .
N1 C16 H16B 109.0 . .
C17 C16 H16B 109.0 . .
H16A C16 H16B 107.8 . .
C17 C18 H18A 119.8 . .
C19 C18 H18A 119.8 . .
C20 C19 H19A 119.8 . .
C18 C19 H19A 119.8 . .
C21 C20 H20A 121.1 . .
C19 C20 H20A 121.1 . .
C22 C21 H21A 118.8 . .
C20 C21 H21A 118.8 . .
C21 C22 H22A 120.1 . .
C17 C22 H22A 120.1 . .
C24 N2 H2A 119.2 . .
C23 N2 H2A 119.2 . .
C35 N3 H3A 120.0 . .
C36 N3 H3A 120.0 . .
N2 C23 H23A 108.9 . .
C44 C23 H23A 108.9 2 .
N2 C23 H23B 108.9 . .
C44 C23 H23B 108.9 2 .
H23A C23 H23B 107.7 . .
C27 C26 H26A 109.2 . .
C25 C26 H26A 109.1 . .
C27 C26 H26B 109.1 . .
C25 C26 H26B 109.1 . .
H26A C26 H26B 107.9 . .
C29 C28 H28A 109.3 . .
C25 C28 H28A 109.3 . .
C29 C28 H28B 109.3 . .
C25 C28 H28B 109.3 . .
H28A C28 H28B 108.0 . .
C28 C29 H29A 108.8 . .
C30 C29 H29A 108.8 . .
C33 C29 H29A 108.8 . .
C29 C30 H30A 109.7 . .
C27 C30 H30A 109.7 . .
C29 C30 H30B 109.7 . .
C27 C30 H30B 109.7 . .
H30A C30 H30B 108.2 . .
C25 C31 H31A 109.6 . .
C32 C31 H31A 109.6 . .
C25 C31 H31B 109.6 . .
C32 C31 H31B 109.6 . .
H31A C31 H31B 108.2 . .
C33 C32 H32A 110.0 . .
C31 C32 H32A 110.0 . .
C34 C32 H32A 110.0 . .
C29 C33 H33A 109.7 . .
C32 C33 H33A 109.7 . .
C29 C33 H33B 109.7 . .
C32 C33 H33B 109.7 . .
H33A C33 H33B 108.2 . .
C27 C34 H34A 110.1 . .
C32 C34 H34A 110.1 . .
C27 C34 H34B 110.1 . .
C32 C34 H34B 110.1 . .
H34A C34 H34B 108.4 . .
N3 C36 H36A 108.7 . .
C37 C36 H36A 108.7 . .
N3 C36 H36B 108.7 . .
C37 C36 H36B 108.7 . .
H36A C36 H36B 107.6 . .
C40 C39 H39A 119.2 . .
C38 C39 H39A 119.2 . .
C39 C40 H40A 119.8 . .
C41 C40 H40A 119.8 . .
C42 C41 H41A 120.0 . .
C40 C41 H41A 120.0 . .
C41 C42 H42A 118.1 . .
C43 C42 H42A 118.1 . .
C47 C46 H46A 118.8 . .
C45 C46 H46A 118.8 . .
C48 C47 H47A 120.9 . .
C46 C47 H47A 120.9 . .
C49 C48 H48A 119.1 . .
C47 C48 H48A 119.0 . .
C48 C49 H49A 119.9 . .
C50 C49 H49A 119.9 . .
Cl1 C1S H1SA 104.3 . .
Cl3 C1S H1SA 104.3 . .
Cl2 C1S H1SA 104.3 . .

loop_
_geom_bond_atom_site_label_1
_geom_bond_atom_site_label_2
_geom_bond_distance
_geom_bond_site_symmetry_2
O1 C1 1.238(8) .
N1 C6 1.359(10) .
N1 C9 1.442(11) .
N1 C16 1.475(11) .
C1 C2 1.429(11) 2
C1 C2 1.472(11) .
C2 C3 1.413(11) .
C2 C1 1.429(11) 2
C3 C4 1.395(11) .
C3 C8 1.419(10) .
C4 C5 1.351(11) .
C5 C6 1.425(11) .
C6 C7 1.407(12) .
C7 C8 1.391(11) .
C9 C10 1.521(12) .
C10 C15 1.380(13) .
C10 C11 1.394(14) .
C11 C12 1.378(14) .
C12 C13 1.358(15) .
C13 C14 1.336(14) .
C14 C15 1.392(13) .
C16 C17 1.531(12) .
C17 C22 1.367(13) .
C17 C18 1.374(11) .
C18 C19 1.392(12) .
C19 C20 1.377(13) .
C20 C21 1.369(13) .
C21 C22 1.366(13) .
O2 C24 1.271(10) .
O3 C35 1.239(9) .
N2 C24 1.315(10) .
N2 C23 1.481(10) .
N3 C35 1.330(10) .
N3 C36 1.477(10) .
C23 C44 1.496(11) 2
C24 C25 1.493(12) .
C25 C31 1.528(14) .
C25 C28 1.530(13) .
C25 C26 1.540(11) .
C26 C27 1.524(11) .
C27 C35 1.521(12) .
C27 C34 1.531(13) .
C27 C30 1.547(12) .
C28 C29 1.492(14) .
C29 C30 1.494(14) .
C29 C33 1.51(2) .
C31 C32 1.565(15) .
C32 C33 1.52(2) .
C32 C34 1.585(17) .
C36 C37 1.484(12) .
C37 C50 1.407(12) .
C37 C38 1.417(11) .
C38 C39 1.418(12) .
C38 C43 1.459(11) .
C39 C40 1.364(12) .
C40 C41 1.401(13) .
C41 C42 1.324(12) .
C42 C43 1.430(11) .
C43 C44 1.397(11) .
C44 C45 1.409(11) .
C44 C23 1.496(11) 2
C45 C46 1.404(12) .
C45 C50 1.415(11) .
C46 C47 1.401(13) .
C47 C48 1.393(15) .
C48 C49 1.359(14) .
C49 C50 1.441(13) .
C1S Cl1 1.60(2) .
C1S Cl3 1.71(2) .
C1S Cl2 1.84(2) .
C4 H4A 0.9500 .
C5 H5A 0.9500 .
C7 H7A 0.9500 .
C8 H8A 0.9500 .
C9 H9A 0.9900 .
C9 H9B 0.9900 .
C11 H11A 0.9500 .
C12 H12A 0.9500 .
C13 H13A 0.9500 .
C14 H14A 0.9500 .
C15 H15A 0.9500 .
C16 H16A 0.9900 .
C16 H16B 0.9900 .
C18 H18A 0.9500 .
C19 H19A 0.9500 .
C20 H20A 0.9500 .
C21 H21A 0.9500 .
C22 H22A 0.9500 .
N2 H2A 0.8800 .
N3 H3A 0.8800 .
C23 H23A 0.9900 .
C23 H23B 0.9900 .
C26 H26A 0.9900 .
C26 H26B 0.9900 .
C28 H28A 0.9900 .
C28 H28B 0.9900 .
C29 H29A 1.0000 .
C30 H30A 0.9900 .
C30 H30B 0.9900 .
C31 H31A 0.9900 .
C31 H31B 0.9900 .
C32 H32A 1.0000 .
C33 H33A 0.9900 .
C33 H33B 0.9900 .
C34 H34A 0.9900 .
C34 H34B 0.9900 .
C36 H36A 0.9900 .
C36 H36B 0.9900 .
C39 H39A 0.9500 .
C40 H40A 0.9500 .
C41 H41A 0.9500 .
C42 H42A 0.9500 .
C46 H46A 0.9500 .
C47 H47A 0.9500 .
C48 H48A 0.9500 .
C49 H49A 0.9500 .
C1S H1SA 1.0000 .

loop_
_geom_hbond_atom_site_label_D
_geom_hbond_atom_site_label_H
_geom_hbond_atom_site_label_A
_geom_hbond_distance_DH
_geom_hbond_distance_HA
_geom_hbond_distance_DA
_geom_hbond_angle_DHA
N2 H2A O1 0.88 2.11 2.974(8) 167.8
N3 H3A O1 0.88 2.16 3.021(8) 164.7

loop_
_geom_torsion_atom_site_label_1
_geom_torsion_atom_site_label_2
_geom_torsion_atom_site_label_3
_geom_torsion_atom_site_label_4
_geom_torsion
_geom_torsion_site_symmetry_1
_geom_torsion_site_symmetry_4
O1 C1 C2 C3 0.2(13) . .
C2 C1 C2 C3 179.6(9) 2 .
O1 C1 C2 C1 -179.5(10) . 2
C2 C1 C2 C1 0.0 2 2
C1 C2 C3 C4 -178.2(7) 2 .
C1 C2 C3 C4 2.3(12) . .
C1 C2 C3 C8 2.0(11) 2 .
C1 C2 C3 C8 -177.5(7) . .
C2 C3 C4 C5 -178.2(6) . .
C8 C3 C4 C5 1.6(10) . .
C3 C4 C5 C6 -0.6(11) . .
C9 N1 C6 C7 -178.9(7) . .
C16 N1 C6 C7 -1.0(10) . .
C9 N1 C6 C5 0.6(10) . .
C16 N1 C6 C5 178.4(7) . .
C4 C5 C6 N1 179.6(7) . .
C4 C5 C6 C7 -1.0(10) . .
N1 C6 C7 C8 -179.1(6) . .
C5 C6 C7 C8 1.4(10) . .
C6 C7 C8 C3 -0.4(10) . .
C4 C3 C8 C7 -1.1(10) . .
C2 C3 C8 C7 178.7(6) . .
C6 N1 C9 C10 -70.3(10) . .
C16 N1 C9 C10 111.9(8) . .
N1 C9 C10 C15 140.2(9) . .
N1 C9 C10 C11 -35.7(13) . .
C15 C10 C11 C12 3.0(19) . .
C9 C10 C11 C12 178.9(12) . .
C10 C11 C12 C13 -1(3) . .
C11 C12 C13 C14 -1(3) . .
C12 C13 C14 C15 2(2) . .
C11 C10 C15 C14 -2.4(16) . .
C9 C10 C15 C14 -178.4(9) . .
C13 C14 C15 C10 -0.1(17) . .
C6 N1 C16 C17 -66.8(10) . .
C9 N1 C16 C17 111.0(9) . .
N1 C16 C17 C22 149.3(9) . .
N1 C16 C17 C18 -32.4(13) . .
C22 C17 C18 C19 -1.4(14) . .
C16 C17 C18 C19 -179.6(8) . .
C17 C18 C19 C20 1.0(15) . .
C18 C19 C20 C21 2.3(16) . .
C19 C20 C21 C22 -5.4(18) . .
C20 C21 C22 C17 5.1(18) . .
C18 C17 C22 C21 -1.6(15) . .
C16 C17 C22 C21 176.7(9) . .
C24 N2 C23 C44 -166.9(8) . 2
C23 N2 C24 O2 1.8(14) . .
C23 N2 C24 C25 175.2(8) . .
O2 C24 C25 C31 60.7(12) . .
N2 C24 C25 C31 -112.7(10) . .
O2 C24 C25 C28 -59.3(13) . .
N2 C24 C25 C28 127.2(10) . .
O2 C24 C25 C26 -178.4(9) . .
N2 C24 C25 C26 8.1(13) . .
C24 C25 C26 C27 -178.2(8) . .
C31 C25 C26 C27 -56.5(10) . .
C28 C25 C26 C27 60.8(10) . .
C25 C26 C27 C35 178.6(7) . .
C25 C26 C27 C34 57.6(10) . .
C25 C26 C27 C30 -61.5(10) . .
C24 C25 C28 C29 -179.3(10) . .
C31 C25 C28 C29 60.3(12) . .
C26 C25 C28 C29 -56.3(12) . .
C25 C28 C29 C30 57.1(16) . .
C25 C28 C29 C33 -63.7(13) . .
C28 C29 C30 C27 -56.7(15) . .
C33 C29 C30 C27 63.5(12) . .
C35 C27 C30 C29 -179.9(9) . .
C26 C27 C30 C29 56.9(11) . .
C34 C27 C30 C29 -62.7(11) . .
C24 C25 C31 C32 -174.8(10) . .
C28 C25 C31 C32 -54.3(12) . .
C26 C25 C31 C32 61.3(12) . .
C25 C31 C32 C33 54.8(15) . .
C25 C31 C32 C34 -65.4(13) . .
C28 C29 C33 C32 62.4(12) . .
C30 C29 C33 C32 -61.2(13) . .
C31 C32 C33 C29 -58.6(14) . .
C34 C32 C33 C29 57.8(13) . .
C35 C27 C34 C32 174.5(9) . .
C26 C27 C34 C32 -60.9(11) . .
C30 C27 C34 C32 56.7(11) . .
C33 C32 C34 C27 -55.7(14) . .
C31 C32 C34 C27 63.8(12) . .
C36 N3 C35 O3 1.5(13) . .
C36 N3 C35 C27 -174.6(8) . .
C26 C27 C35 O3 172.3(8) . .
C34 C27 C35 O3 -65.2(11) . .
C30 C27 C35 O3 53.2(12) . .
C26 C27 C35 N3 -11.6(12) . .
C34 C27 C35 N3 110.9(9) . .
C30 C27 C35 N3 -130.8(9) . .
C35 N3 C36 C37 170.5(8) . .
N3 C36 C37 C50 97.6(9) . .
N3 C36 C37 C38 -86.9(9) . .
C50 C37 C38 C39 -174.5(7) . .
C36 C37 C38 C39 9.9(10) . .
C50 C37 C38 C43 5.7(9) . .
C36 C37 C38 C43 -169.9(6) . .
C37 C38 C39 C40 -179.5(7) . .
C43 C38 C39 C40 0.3(10) . .
C38 C39 C40 C41 -0.8(11) . .
C39 C40 C41 C42 0.3(11) . .
C40 C41 C42 C43 0.7(11) . .
C41 C42 C43 C44 179.3(7) . .
C41 C42 C43 C38 -1.1(10) . .
C37 C38 C43 C44 0.0(9) . .
C39 C38 C43 C44 -179.8(6) . .
C37 C38 C43 C42 -179.6(6) . .
C39 C38 C43 C42 0.6(9) . .
C42 C43 C44 C45 174.2(6) . .
C38 C43 C44 C45 -5.4(10) . .
C42 C43 C44 C23 -10.9(10) . 2
C38 C43 C44 C23 169.5(6) . 2
C43 C44 C45 C46 -176.1(6) . .
C23 C44 C45 C46 9.1(10) 2 .
C43 C44 C45 C50 5.1(10) . .
C23 C44 C45 C50 -169.7(7) 2 .
C44 C45 C46 C47 -179.6(7) . .
C50 C45 C46 C47 -0.8(10) . .
C45 C46 C47 C48 0.8(11) . .
C46 C47 C48 C49 0.1(13) . .
C47 C48 C49 C50 -0.9(13) . .
C38 C37 C50 C45 -6.1(10) . .
C36 C37 C50 C45 169.5(6) . .
C38 C37 C50 C49 175.9(6) . .
C36 C37 C50 C49 -8.6(10) . .
C46 C45 C50 C37 -178.1(6) . .
C44 C45 C50 C37 0.7(10) . .
C46 C45 C50 C49 0.0(10) . .
C44 C45 C50 C49 178.8(6) . .
C48 C49 C50 C37 178.9(7) . .
C48 C49 C50 C45 0.8(11) . .
